data_1549745
loop_
_publ_author_name
'Png, Zhuang Mao'
'Cabrera-Pardo, Jaime R'
'Peir\'o Cadah\'ia, Jorge'
'Gaunt, Matthew J.'

_publ_section_title
;
 Diastereoselective C-H carbonylative annulation of aliphatic amines: a
 rapid route to functionalized \g-lactams.
;
_journal_issue 39
_journal_name_full 'Chemical science'
_journal_page_first 7628
_journal_page_last 7633
_journal_paper_doi 10.1039/c8sc02855a
_journal_volume 9
_journal_year 2018
_chemical_formula_moiety 'C16 H21 F3 N2 O2'
_chemical_formula_sum 'C16 H21 F3 N2 O2'
_chemical_formula_weight 330.35
_space_group_crystal_system monoclinic
_space_group_IT_number 14
_space_group_name_Hall '-P 2ybc'
_space_group_name_H-M_alt 'P 1 21/c 1'
_symmetry_space_group_name_Hall '-P 2ybc'
_symmetry_space_group_name_H-M 'P 1 21/c 1'
_atom_sites_solution_hydrogens geom
_audit_creation_method SHELXL-2014/7
_audit_update_record
;
2018-06-20 deposited with the CCDC.
2018-07-23 downloaded from the CCDC.
;
_cell_angle_alpha 90
_cell_angle_beta 103.151(2)
_cell_angle_gamma 90
_cell_formula_units_Z 4
_cell_length_a 13.0203(7)
_cell_length_b 10.3915(6)
_cell_length_c 12.8930(7)
_cell_measurement_reflns_used 9623
_cell_measurement_temperature 180(2)
_cell_measurement_theta_max 66.75
_cell_measurement_theta_min 3.49
_cell_volume 1698.68(16)
_computing_cell_refinement 'SAINT (Bruker, 2014)'
_computing_data_collection 'APEX2 (Bruker, 2014)'
_computing_data_reduction SAINT
_computing_molecular_graphics 'Mercury (Macrae et al., 2008)'
_computing_publication_material SHELXL
_computing_structure_refinement 'SHELXL (Sheldrick, 2015)'
_computing_structure_solution 'SHELXT (Sheldrick, 2015)'
_diffrn_ambient_temperature 180(2)
_diffrn_measured_fraction_theta_full 0.992
_diffrn_measured_fraction_theta_max 0.992
_diffrn_measurement_device_type 'Bruker D8-QUEST PHOTON-100'
_diffrn_measurement_method '\w and \f-scans'
_diffrn_radiation_type CuK\a
_diffrn_radiation_wavelength 1.54178
_diffrn_reflns_av_R_equivalents 0.0421
_diffrn_reflns_av_unetI/netI 0.0305
_diffrn_reflns_Laue_measured_fraction_full 0.992
_diffrn_reflns_Laue_measured_fraction_max 0.992
_diffrn_reflns_limit_h_max 15
_diffrn_reflns_limit_h_min -15
_diffrn_reflns_limit_k_max 12
_diffrn_reflns_limit_k_min -12
_diffrn_reflns_limit_l_max 15
_diffrn_reflns_limit_l_min -13
_diffrn_reflns_number 13941
_diffrn_reflns_point_group_measured_fraction_full 0.992
_diffrn_reflns_point_group_measured_fraction_max 0.992
_diffrn_reflns_theta_full 66.855
_diffrn_reflns_theta_max 66.855
_diffrn_reflns_theta_min 3.486
_diffrn_source 'Incoatec I\mS Cu microsource'
_exptl_absorpt_coefficient_mu 0.918
_exptl_absorpt_correction_T_max 0.7528
_exptl_absorpt_correction_T_min 0.6450
_exptl_absorpt_correction_type multi-scan
_exptl_absorpt_process_details 'SADABS (Bruker, 2014)'
_exptl_crystal_colour colourless
_exptl_crystal_density_diffrn 1.292
_exptl_crystal_description block
_exptl_crystal_F_000 696
_exptl_crystal_size_max 0.500
_exptl_crystal_size_mid 0.230
_exptl_crystal_size_min 0.200
_refine_diff_density_max 0.243
_refine_diff_density_min -0.236
_refine_diff_density_rms 0.052
_refine_ls_extinction_method none
_refine_ls_goodness_of_fit_ref 1.091
_refine_ls_hydrogen_treatment constr
_refine_ls_matrix_type full
_refine_ls_number_parameters 211
_refine_ls_number_reflns 2999
_refine_ls_number_restraints 0
_refine_ls_restrained_S_all 1.091
_refine_ls_R_factor_all 0.0585
_refine_ls_R_factor_gt 0.0534
_refine_ls_shift/su_max 0.000
_refine_ls_shift/su_mean 0.000
_refine_ls_structure_factor_coef Fsqd
_refine_ls_weighting_details 'w=1/[\s^2^(Fo^2^)+(0.0603P)^2^+1.4099P] where P=(Fo^2^+2Fc^2^)/3'
_refine_ls_weighting_scheme calc
_refine_ls_wR_factor_gt 0.1463
_refine_ls_wR_factor_ref 0.1500
_reflns_Friedel_coverage 0.000
_reflns_number_gt 2673
_reflns_number_total 2999
_reflns_threshold_expression 'I > 2\s(I)'
_cod_data_source_file c8sc02855a2.cif
_cod_data_source_block MG_B2_0036
_cod_depositor_comments 'Adding full bibliography for 1549745--1549747.cif.'
_cod_database_code 1549745
_cambridge_user_name 'Jorge Peiro'
_cambridge_user_crsid jp753
_cambridge_supervisor_name 'Matthew Gaunt'
_cambridge_supervisor_crsid mjg32
_cambridge_crystallographer_name 'Andrew Bond'
_cambridge_crystallographer_crsid adb29
_cambridge_sample_id JPC-055
_cambridge_data_id MG_B2_0036
_shelx_space_group_comment
;
The symmetry employed for this shelxl refinement is uniquely defined
by the following loop, which should always be used as a source of
symmetry information in preference to the above space-group names.
They are only intended as comments.
;
_shelx_estimated_absorpt_t_min 0.657
_shelx_estimated_absorpt_t_max 0.838

loop_
_space_group_symop_operation_xyz
'x, y, z'
'-x, y+1/2, -z+1/2'
'-x, -y, -z'
'x, -y-1/2, z-1/2'

loop_
_atom_site_label
_atom_site_type_symbol
_atom_site_fract_x
_atom_site_fract_y
_atom_site_fract_z
_atom_site_U_iso_or_equiv
_atom_site_adp_type
_atom_site_occupancy
_atom_site_site_symmetry_order
_atom_site_calc_flag
_atom_site_refinement_flags_posn
_atom_site_refinement_flags_adp
F1 F 0.90199(13) 0.42345(19) 0.68507(14) 0.0718(5) Uani 1 1 d . .
F2 F 0.97286(13) 0.23934(19) 0.69257(14) 0.0762(6) Uani 1 1 d . .
F3 F 1.01652(12) 0.38511(19) 0.59355(13) 0.0671(5) Uani 1 1 d . .
O1 O 0.43899(14) 0.36756(17) 0.72649(13) 0.0499(5) Uani 1 1 d . .
O2 O 0.59193(11) 0.16960(14) 0.51383(11) 0.0325(4) Uani 1 1 d . .
N1 N 0.40165(13) 0.23205(17) 0.58299(14) 0.0332(4) Uani 1 1 d . .
N2 N 0.76127(13) 0.25019(17) 0.56604(14) 0.0324(4) Uani 1 1 d . .
C1 C 0.39083(18) 0.3417(2) 0.63538(19) 0.0398(5) Uani 1 1 d . .
C2 C 0.3096(2) 0.4245(2) 0.5629(2) 0.0487(6) Uani 1 1 d . .
H2A H 0.3353 0.5140 0.5619 0.058 Uiso 1 1 calc R U
H2B H 0.2426 0.4251 0.5870 0.058 Uiso 1 1 calc R U
C3 C 0.2939(2) 0.3633(2) 0.45248(19) 0.0428(6) Uani 1 1 d . .
H3A H 0.2170 0.3614 0.4173 0.051 Uiso 1 1 calc R U
C4 C 0.33576(17) 0.2237(2) 0.47442(18) 0.0365(5) Uani 1 1 d . .
H4A H 0.3822 0.2034 0.4245 0.044 Uiso 1 1 calc R U
C5 C 0.3539(3) 0.4330(3) 0.3821(3) 0.0638(8) Uani 1 1 d . .
H5A H 0.3296 0.5224 0.3725 0.096 Uiso 1 1 calc R U
H5B H 0.3417 0.3904 0.3125 0.096 Uiso 1 1 calc R U
H5C H 0.4295 0.4315 0.4155 0.096 Uiso 1 1 calc R U
C6 C 0.2513(2) 0.1190(2) 0.4634(2) 0.0478(6) Uani 1 1 d . .
H6A H 0.2889 0.0363 0.4863 0.057 Uiso 1 1 calc R U
C7 C 0.1951(3) 0.1031(3) 0.3462(3) 0.0693(9) Uani 1 1 d . .
H7A H 0.2476 0.0965 0.3027 0.104 Uiso 1 1 calc R U
H7B H 0.1498 0.1779 0.3231 0.104 Uiso 1 1 calc R U
H7C H 0.1520 0.0249 0.3376 0.104 Uiso 1 1 calc R U
C8 C 0.1737(2) 0.1395(3) 0.5344(3) 0.0720(9) Uani 1 1 d . .
H8A H 0.2126 0.1477 0.6087 0.108 Uiso 1 1 calc R U
H8B H 0.1257 0.0657 0.5276 0.108 Uiso 1 1 calc R U
H8C H 0.1329 0.2181 0.5125 0.108 Uiso 1 1 calc R U
C9 C 0.47711(16) 0.1336(2) 0.63025(17) 0.0326(5) Uani 1 1 d . .
H9A H 0.4575 0.0511 0.5924 0.039 Uiso 1 1 calc R U
H9B H 0.4741 0.1211 0.7056 0.039 Uiso 1 1 calc R U
C10 C 0.58819(16) 0.1687(2) 0.62491(16) 0.0322(5) Uani 1 1 d . .
H10A H 0.6069 0.2546 0.6569 0.039 Uiso 1 1 calc R U
H10B H 0.6387 0.1049 0.6644 0.039 Uiso 1 1 calc R U
C11 C 0.68246(16) 0.20993(19) 0.48946(17) 0.0306(5) Uani 1 1 d . .
C12 C 0.68531(18) 0.2051(2) 0.38194(17) 0.0361(5) Uani 1 1 d . .
H12A H 0.6262 0.1757 0.3297 0.043 Uiso 1 1 calc R U
C13 C 0.77570(19) 0.2440(2) 0.35394(18) 0.0415(5) Uani 1 1 d . .
H13A H 0.7806 0.2413 0.2816 0.050 Uiso 1 1 calc R U
C14 C 0.86088(18) 0.2878(2) 0.43287(19) 0.0428(6) Uani 1 1 d . .
H14A H 0.9246 0.3155 0.4159 0.051 Uiso 1 1 calc R U
C15 C 0.84865(17) 0.2890(2) 0.53522(18) 0.0364(5) Uani 1 1 d . .
C16 C 0.93530(19) 0.3345(3) 0.6258(2) 0.0466(6) Uani 1 1 d . .

loop_
_atom_site_aniso_label
_atom_site_aniso_U_11
_atom_site_aniso_U_22
_atom_site_aniso_U_33
_atom_site_aniso_U_23
_atom_site_aniso_U_13
_atom_site_aniso_U_12
F1 0.0515(9) 0.0941(14) 0.0655(11) -0.0352(10) 0.0042(8) -0.0103(9)
F2 0.0564(10) 0.0878(13) 0.0658(11) 0.0214(9) -0.0247(8) -0.0115(9)
F3 0.0421(8) 0.0977(13) 0.0606(10) -0.0051(9) 0.0097(7) -0.0235(8)
O1 0.0581(11) 0.0488(10) 0.0396(9) -0.0115(8) 0.0046(8) 0.0061(8)
O2 0.0315(8) 0.0384(8) 0.0267(7) -0.0032(6) 0.0047(6) -0.0024(6)
N1 0.0327(9) 0.0307(9) 0.0343(10) -0.0013(7) 0.0038(7) 0.0053(7)
N2 0.0310(9) 0.0334(9) 0.0309(9) -0.0011(7) 0.0033(7) 0.0035(7)
C1 0.0417(12) 0.0349(12) 0.0429(13) -0.0038(10) 0.0101(10) 0.0036(10)
C2 0.0561(15) 0.0373(13) 0.0520(15) -0.0025(11) 0.0109(12) 0.0128(11)
C3 0.0461(13) 0.0354(12) 0.0456(14) 0.0031(10) 0.0073(10) 0.0087(10)
C4 0.0360(11) 0.0338(11) 0.0369(12) -0.0001(9) 0.0022(9) 0.0078(9)
C5 0.086(2) 0.0461(15) 0.0660(19) 0.0081(13) 0.0306(16) 0.0064(14)
C6 0.0424(13) 0.0358(12) 0.0584(16) -0.0001(11) -0.0029(11) 0.0031(10)
C7 0.0615(18) 0.0558(17) 0.073(2) -0.0118(15) -0.0221(15) 0.0064(14)
C8 0.0498(17) 0.073(2) 0.093(3) 0.0053(18) 0.0163(16) -0.0104(15)
C9 0.0349(11) 0.0307(11) 0.0316(11) 0.0025(8) 0.0061(9) 0.0038(9)
C10 0.0330(11) 0.0349(11) 0.0273(10) 0.0002(8) 0.0039(8) 0.0029(9)
C11 0.0305(10) 0.0270(10) 0.0333(11) 0.0001(8) 0.0054(8) 0.0052(8)
C12 0.0403(12) 0.0376(11) 0.0286(11) -0.0007(9) 0.0041(9) 0.0036(9)
C13 0.0456(13) 0.0507(14) 0.0288(11) 0.0016(10) 0.0100(10) 0.0079(11)
C14 0.0349(12) 0.0515(14) 0.0430(13) 0.0034(11) 0.0109(10) 0.0042(10)
C15 0.0299(11) 0.0401(12) 0.0374(12) 0.0011(9) 0.0040(9) 0.0034(9)
C16 0.0338(12) 0.0610(16) 0.0432(14) -0.0003(12) 0.0051(10) -0.0037(11)

loop_
_atom_type_symbol
_atom_type_description
_atom_type_scat_dispersion_real
_atom_type_scat_dispersion_imag
_atom_type_scat_source
C C 0.0181 0.0091 'International Tables Vol C Tables 4.2.6.8 and 6.1.1.4'
H H 0.0000 0.0000 'International Tables Vol C Tables 4.2.6.8 and 6.1.1.4'
N N 0.0311 0.0180 'International Tables Vol C Tables 4.2.6.8 and 6.1.1.4'
O O 0.0492 0.0322 'International Tables Vol C Tables 4.2.6.8 and 6.1.1.4'
F F 0.0727 0.0534 'International Tables Vol C Tables 4.2.6.8 and 6.1.1.4'

loop_
_geom_angle_atom_site_label_1
_geom_angle_atom_site_label_2
_geom_angle_atom_site_label_3
_geom_angle
C11 O2 C10 117.38(15)
C1 N1 C9 121.54(18)
C1 N1 C4 114.99(18)
C9 N1 C4 123.40(17)
C11 N2 C15 116.01(18)
O1 C1 N1 125.1(2)
O1 C1 C2 126.9(2)
N1 C1 C2 108.0(2)
C1 C2 C3 105.42(19)
C1 C2 H2A 110.7
C3 C2 H2A 110.7
C1 C2 H2B 110.7
C3 C2 H2B 110.7
H2A C2 H2B 108.8
C5 C3 C2 112.4(2)
C5 C3 C4 110.4(2)
C2 C3 C4 104.56(19)
C5 C3 H3A 109.8
C2 C3 H3A 109.8
C4 C3 H3A 109.8
N1 C4 C6 112.47(19)
N1 C4 C3 102.89(17)
C6 C4 C3 115.57(19)
N1 C4 H4A 108.5
C6 C4 H4A 108.5
C3 C4 H4A 108.5
C3 C5 H5A 109.5
C3 C5 H5B 109.5
H5A C5 H5B 109.5
C3 C5 H5C 109.5
H5A C5 H5C 109.5
H5B C5 H5C 109.5
C8 C6 C4 113.9(2)
C8 C6 C7 112.0(2)
C4 C6 C7 109.9(2)
C8 C6 H6A 106.9
C4 C6 H6A 106.9
C7 C6 H6A 106.9
C6 C7 H7A 109.5
C6 C7 H7B 109.5
H7A C7 H7B 109.5
C6 C7 H7C 109.5
H7A C7 H7C 109.5
H7B C7 H7C 109.5
C6 C8 H8A 109.5
C6 C8 H8B 109.5
H8A C8 H8B 109.5
C6 C8 H8C 109.5
H8A C8 H8C 109.5
H8B C8 H8C 109.5
N1 C9 C10 111.97(17)
N1 C9 H9A 109.2
C10 C9 H9A 109.2
N1 C9 H9B 109.2
C10 C9 H9B 109.2
H9A C9 H9B 107.9
O2 C10 C9 107.21(16)
O2 C10 H10A 110.3
C9 C10 H10A 110.3
O2 C10 H10B 110.3
C9 C10 H10B 110.3
H10A C10 H10B 108.5
N2 C11 O2 119.63(18)
N2 C11 C12 124.2(2)
O2 C11 C12 116.14(18)
C13 C12 C11 118.0(2)
C13 C12 H12A 121.0
C11 C12 H12A 121.0
C12 C13 C14 119.4(2)
C12 C13 H13A 120.3
C14 C13 H13A 120.3
C15 C14 C13 117.3(2)
C15 C14 H14A 121.4
C13 C14 H14A 121.4
N2 C15 C14 125.0(2)
N2 C15 C16 113.5(2)
C14 C15 C16 121.4(2)
F3 C16 F2 107.2(2)
F3 C16 F1 106.9(2)
F2 C16 F1 105.3(2)
F3 C16 C15 113.1(2)
F2 C16 C15 111.7(2)
F1 C16 C15 112.3(2)

loop_
_geom_bond_atom_site_label_1
_geom_bond_atom_site_label_2
_geom_bond_distance
F1 C16 1.333(3)
F2 C16 1.330(3)
F3 C16 1.329(3)
O1 C1 1.229(3)
O2 C11 1.354(3)
O2 C10 1.444(2)
N1 C1 1.349(3)
N1 C9 1.453(3)
N1 C4 1.469(3)
N2 C11 1.320(3)
N2 C15 1.349(3)
C1 C2 1.510(3)
C2 C3 1.530(4)
C2 H2A 0.9900
C2 H2B 0.9900
C3 C5 1.512(4)
C3 C4 1.553(3)
C3 H3A 1.0000
C4 C6 1.531(3)
C4 H4A 1.0000
C5 H5A 0.9800
C5 H5B 0.9800
C5 H5C 0.9800
C6 C8 1.524(4)
C6 C7 1.531(4)
C6 H6A 1.0000
C7 H7A 0.9800
C7 H7B 0.9800
C7 H7C 0.9800
C8 H8A 0.9800
C8 H8B 0.9800
C8 H8C 0.9800
C9 C10 1.508(3)
C9 H9A 0.9900
C9 H9B 0.9900
C10 H10A 0.9900
C10 H10B 0.9900
C11 C12 1.396(3)
C12 C13 1.368(3)
C12 H12A 0.9500
C13 C14 1.400(3)
C13 H13A 0.9500
C14 C15 1.365(3)
C14 H14A 0.9500
C15 C16 1.503(3)

loop_
_geom_torsion_atom_site_label_1
_geom_torsion_atom_site_label_2
_geom_torsion_atom_site_label_3
_geom_torsion_atom_site_label_4
_geom_torsion
C9 N1 C1 O1 -2.5(4)
C4 N1 C1 O1 -179.7(2)
C9 N1 C1 C2 177.90(19)
C4 N1 C1 C2 0.7(3)
O1 C1 C2 C3 167.3(2)
N1 C1 C2 C3 -13.2(3)
C1 C2 C3 C5 -100.2(3)
C1 C2 C3 C4 19.6(3)
C1 N1 C4 C6 -113.3(2)
C9 N1 C4 C6 69.6(3)
C1 N1 C4 C3 11.8(3)
C9 N1 C4 C3 -165.39(19)
C5 C3 C4 N1 102.4(2)
C2 C3 C4 N1 -18.7(2)
C5 C3 C4 C6 -134.6(2)
C2 C3 C4 C6 104.2(2)
N1 C4 C6 C8 60.8(3)
C3 C4 C6 C8 -57.0(3)
N1 C4 C6 C7 -172.6(2)
C3 C4 C6 C7 69.6(3)
C1 N1 C9 C10 -77.8(2)
C4 N1 C9 C10 99.2(2)
C11 O2 C10 C9 174.36(16)
N1 C9 C10 O2 -66.1(2)
C15 N2 C11 O2 -179.88(18)
C15 N2 C11 C12 0.4(3)
C10 O2 C11 N2 -2.2(3)
C10 O2 C11 C12 177.61(18)
N2 C11 C12 C13 0.3(3)
O2 C11 C12 C13 -179.45(19)
C11 C12 C13 C14 -0.5(3)
C12 C13 C14 C15 0.1(4)
C11 N2 C15 C14 -0.9(3)
C11 N2 C15 C16 179.61(19)
C13 C14 C15 N2 0.6(4)
C13 C14 C15 C16 -179.9(2)
N2 C15 C16 F3 -173.3(2)
C14 C15 C16 F3 7.1(3)
N2 C15 C16 F2 65.7(3)
C14 C15 C16 F2 -113.8(3)
N2 C15 C16 F1 -52.3(3)
C14 C15 C16 F1 128.2(2)
